data_7201725
loop_
_publ_author_name
'Ashmore, Jason'
'Bishop, Roger'
'Craig, Donald C.'
'Scudder, Marcia L.'

_publ_section_title
;
 The structural convergence of two aromatic inclusion host families
;
_journal_issue 1
_journal_name_full CrystEngComm
_journal_page_first 131
_journal_paper_doi 10.1039/b713854g
_journal_volume 10
_journal_year 2008
_chemical_formula_moiety 'C35 H26 N2'
_chemical_formula_sum 'C35 H26 N2'
_chemical_formula_weight 474.6
_space_group_IT_number 14
_symmetry_cell_setting monoclinic
_symmetry_space_group_name_Hall '-P 2ybc'
_symmetry_space_group_name_H-M 'P 1 21/c 1'
_atom_type_scat_source 'International Tables for X-ray Crystallography, Vol. IV'
_cell_angle_alpha 90
_cell_angle_beta 109.838(3)
_cell_angle_gamma 90
_cell_formula_units_Z 4
_cell_length_a 9.603(2)
_cell_length_b 26.188(4)
_cell_length_c 10.334(2)
_cell_measurement_temperature 150
_cell_volume 2444.6(8)
_computing_cell_refinement 'Bruker SMART'
_computing_data_collection 'Bruker SMART'
_computing_data_reduction 'Bruker SAINT'
_computing_molecular_graphics 'ORTEP-II, (Johnson, 1976)'
_computing_publication_material 'Local programs'
_computing_structure_refinement 'RAELS, (Rae, 1989)'
_computing_structure_solution 'SIR92 (Altomare et al, 1994)'
_diffrn_ambient_temperature 150(2)
_diffrn_measurement_device_type 'CCD area detector'
_diffrn_measurement_method 'phi and omega scans'
_diffrn_radiation_type 'Mo K\a'
_diffrn_radiation_wavelength 0.71073
_diffrn_reflns_av_R_equivalents 0.028
_diffrn_reflns_limit_h_max 12
_diffrn_reflns_limit_h_min -12
_diffrn_reflns_limit_k_max 34
_diffrn_reflns_limit_k_min -34
_diffrn_reflns_limit_l_max 13
_diffrn_reflns_limit_l_min -13
_diffrn_reflns_number 23624
_diffrn_reflns_theta_max 28.3
_exptl_absorpt_coefficient_mu 0.070
_exptl_absorpt_correction_type none
_exptl_crystal_colour colourless
_exptl_crystal_density_diffrn 1.29
_exptl_crystal_density_method 'not measured'
_exptl_crystal_description block
_exptl_crystal_F_000 1000.0
_refine_diff_density_max 0.51
_refine_diff_density_min -0.28
_refine_ls_extinction_method none
_refine_ls_goodness_of_fit_ref 1.65
_refine_ls_hydrogen_treatment noref
_refine_ls_number_parameters 267
_refine_ls_number_reflns 4718
_refine_ls_R_factor_gt 0.052
_refine_ls_shift/su_max 0.005
_refine_ls_structure_factor_coef F
_refine_ls_weighting_details 'w = 1/[\s^2^(F) + 0.0004F^2^]'
_refine_ls_weighting_scheme calc
_refine_ls_wR_factor_ref 0.067
_reflns_number_gt 4718
_reflns_number_total 5822
_reflns_threshold_expression I>2\s(I)
_cod_data_source_file b713854g.txt
_cod_data_source_block DRB303
_cod_original_cell_volume 2445(1)
_cod_original_sg_symbol_H-M 'P 21/c'
_cod_database_code 7201725

loop_
_symmetry_equiv_pos_site_id
_symmetry_equiv_pos_as_xyz
1 x,y,z
2 -x,1/2+y,1/2-z
3 -x,-y,-z
4 x,1/2-y,1/2+z

loop_
_atom_site_label
_atom_site_fract_x
_atom_site_fract_y
_atom_site_fract_z
_atom_site_U_iso_or_equiv
_atom_site_adp_type
_atom_site_type_symbol
_atom_site_occupancy
N1 0.97304(15) 0.62040(5) 0.33148(14) 0.0242(3) Uani N 1.0
N2 0.38393(16) 0.55532(5) 0.32358(16) 0.0298(3) Uani N 1.0
C1 0.84515(18) 0.57876(6) 0.46622(17) 0.0254(3) Uani C 1.0
C2 0.85008(18) 0.61879(6) 0.36130(17) 0.0231(3) Uani C 1.0
C3 0.72850(17) 0.65280(6) 0.30418(16) 0.0228(3) Uani C 1.0
C4 0.59465(19) 0.65124(6) 0.35031(19) 0.0278(4) Uani C 1.0
C5 0.59315(18) 0.60648(6) 0.44631(18) 0.0261(3) Uani C 1.0
C6 0.52988(18) 0.55885(6) 0.36585(18) 0.0257(3) Uani C 1.0
C7 0.62373(18) 0.52158(6) 0.33827(17) 0.0243(3) Uani C 1.0
C8 0.79041(19) 0.52672(6) 0.39950(19) 0.0283(4) Uani C 1.0
C9 0.74893(19) 0.59713(6) 0.54662(18) 0.0275(4) Uani C 1.0
C10 0.98599(18) 0.65718(6) 0.24232(17) 0.0235(3) Uani C 1.0
C11 1.12150(19) 0.66025(6) 0.21520(18) 0.0282(4) Uani C 1.0
C12 1.14168(19) 0.69725(7) 0.13126(19) 0.0319(4) Uani C 1.0
C13 1.02777(22) 0.73251(7) 0.06662(19) 0.0335(4) Uani C 1.0
C14 0.89533(20) 0.73046(6) 0.08937(18) 0.0293(4) Uani C 1.0
C15 0.87154(17) 0.69262(6) 0.17887(16) 0.0241(3) Uani C 1.0
C16 0.73940(17) 0.68927(6) 0.21158(16) 0.0231(3) Uani C 1.0
C17 0.31854(19) 0.51380(7) 0.24767(19) 0.0299(4) Uani C 1.0
C18 0.16176(20) 0.50956(7) 0.20856(22) 0.0382(5) Uani C 1.0
C19 0.09077(22) 0.46850(8) 0.13285(23) 0.0440(5) Uani C 1.0
C20 0.17071(23) 0.43071(8) 0.09100(21) 0.0427(5) Uani C 1.0
C21 0.32233(22) 0.43364(7) 0.12818(19) 0.0358(4) Uani C 1.0
C22 0.40078(20) 0.47531(7) 0.20920(18) 0.0293(4) Uani C 1.0
C23 0.55828(19) 0.47987(6) 0.25743(17) 0.0267(4) Uani C 1.0
C24 0.61505(13) 0.72559(4) 0.14797(11) 0.0241(3) Uani C 1.0
C25 0.50578(14) 0.71421(4) 0.02266(13) 0.0275(3) Uani C 1.0
C26 0.38834(13) 0.74757(5) -0.03385(12) 0.0305(4) Uani C 1.0
C27 0.37868(14) 0.79242(5) 0.03372(12) 0.0304(4) Uani C 1.0
C28 0.48691(15) 0.80395(5) 0.15827(14) 0.0361(4) Uani C 1.0
C29 0.60470(14) 0.77079(5) 0.21546(12) 0.0330(4) Uani C 1.0
C30 0.65079(14) 0.44001(5) 0.22250(11) 0.0283(4) Uani C 1.0
C31 0.65267(14) 0.43549(5) 0.08864(13) 0.0340(3) Uani C 1.0
C32 0.74133(16) 0.39899(5) 0.05747(14) 0.0389(4) Uani C 1.0
C33 0.82866(15) 0.36674(5) 0.15900(13) 0.0370(5) Uani C 1.0
C34 0.82728(14) 0.37104(4) 0.29219(14) 0.0344(4) Uani C 1.0
C35 0.73892(14) 0.40745(5) 0.32421(12) 0.0306(3) Uani C 1.0
HC1 0.9481 0.5742 0.5324 0.025 Uani H 1.0
H1C4 0.5040 0.6487 0.2665 0.028 Uani H 1.0
H2C4 0.5918 0.6838 0.3999 0.028 Uani H 1.0
HC5 0.5287 0.6162 0.5007 0.026 Uani H 1.0
H1C8 0.8325 0.5211 0.3244 0.028 Uani H 1.0
H2C8 0.8280 0.4997 0.4714 0.028 Uani H 1.0
H1C9 0.7902 0.6296 0.5956 0.027 Uani H 1.0
H2C9 0.7460 0.5706 0.6152 0.027 Uani H 1.0
HC11 1.2022 0.6350 0.2582 0.028 Uani H 1.0
HC12 1.2383 0.6996 0.1149 0.032 Uani H 1.0
HC13 1.0440 0.7591 0.0038 0.034 Uani H 1.0
HC14 0.8153 0.7555 0.0432 0.029 Uani H 1.0
HC18 0.1038 0.5365 0.2364 0.038 Uani H 1.0
HC19 -0.0191 0.4653 0.1070 0.044 Uani H 1.0
HC20 0.1167 0.4014 0.0336 0.043 Uani H 1.0
HC21 0.3777 0.4064 0.0982 0.036 Uani H 1.0
HC25 0.5120 0.6819 -0.0267 0.036 Uani H 1.0
HC26 0.3104 0.7392 -0.1238 0.041 Uani H 1.0
HC27 0.2940 0.8164 -0.0072 0.035 Uani H 1.0
HC28 0.4802 0.8363 0.2072 0.051 Uani H 1.0
HC29 0.6824 0.7794 0.3054 0.045 Uani H 1.0
HC31 0.5899 0.4586 0.0148 0.041 Uani H 1.0
HC32 0.7421 0.3960 -0.0387 0.050 Uani H 1.0
HC33 0.8924 0.3405 0.1362 0.044 Uani H 1.0
HC34 0.8902 0.3478 0.3656 0.041 Uani H 1.0
HC35 0.7385 0.4103 0.4206 0.036 Uani H 1.0

loop_
_atom_site_aniso_label
_atom_site_aniso_U_11
_atom_site_aniso_U_22
_atom_site_aniso_U_33
_atom_site_aniso_U_12
_atom_site_aniso_U_13
_atom_site_aniso_U_23
_atom_site_aniso_type_symbol
N1 0.0216(7) 0.0239(7) 0.0271(7) 0.0007(5) 0.0081(5) -0.0019(5) N
N2 0.0234(7) 0.0281(7) 0.0387(8) 0.0013(6) 0.0116(6) 0.0102(6) N
C1 0.0221(8) 0.0227(7) 0.0296(9) -0.0010(6) 0.0063(7) 0.0022(6) C
C2 0.0224(8) 0.0213(7) 0.0248(8) -0.0012(6) 0.0071(6) -0.0024(6) C
C3 0.0217(8) 0.0208(7) 0.0269(8) -0.0011(6) 0.0095(6) -0.0024(6) C
C4 0.0255(8) 0.0225(8) 0.039(1) 0.0036(6) 0.0163(7) 0.0054(7) C
C5 0.0264(8) 0.0242(8) 0.0317(9) 0.0020(6) 0.0150(7) 0.0024(7) C
C6 0.0253(8) 0.0241(8) 0.0291(8) 0.0009(6) 0.0111(7) 0.0063(6) C
C7 0.0238(8) 0.0227(8) 0.0264(8) -0.0002(6) 0.0085(7) 0.0049(6) C
C8 0.0235(8) 0.0221(8) 0.038(1) -0.0002(6) 0.0092(7) 0.0004(7) C
C9 0.0300(9) 0.0254(8) 0.0274(9) -0.0028(7) 0.0102(7) 0.0014(7) C
C10 0.0232(8) 0.0236(8) 0.0239(8) -0.0012(6) 0.0081(6) -0.0041(6) C
C11 0.0243(8) 0.0312(9) 0.0304(9) -0.0012(7) 0.0109(7) -0.0061(7) C
C12 0.0283(9) 0.0348(9) 0.038(1) -0.0035(7) 0.0177(8) -0.0055(8) C
C13 0.038(1) 0.0315(9) 0.037(1) -0.0041(7) 0.0204(8) -0.0001(7) C
C14 0.0334(9) 0.0274(8) 0.0298(9) 0.0005(7) 0.0142(7) 0.0019(7) C
C15 0.0250(8) 0.0227(7) 0.0251(8) -0.0001(6) 0.0092(7) -0.0018(6) C
C16 0.0239(8) 0.0211(7) 0.0241(8) 0.0009(6) 0.0081(6) -0.0007(6) C
C17 0.0253(8) 0.0288(8) 0.0333(9) -0.0013(7) 0.0071(7) 0.0118(7) C
C18 0.0229(9) 0.040(1) 0.047(1) 0.0005(7) 0.0048(8) 0.0179(9) C
C19 0.028(1) 0.049(1) 0.046(1) -0.0078(9) 0.0005(9) 0.015(1) C
C20 0.037(1) 0.047(1) 0.034(1) -0.0145(9) -0.0023(8) 0.0058(9) C
C21 0.039(1) 0.036(1) 0.0288(9) -0.0092(8) 0.0059(8) 0.0027(8) C
C22 0.0299(9) 0.0291(8) 0.0266(9) -0.0045(7) 0.0067(7) 0.0063(7) C
C23 0.0294(9) 0.0247(8) 0.0261(8) -0.0020(6) 0.0095(7) 0.0056(6) C
C24 0.0238(4) 0.0247(4) 0.0255(5) 0.0002(3) 0.0104(4) 0.0040(4) C
C25 0.0256(4) 0.0260(4) 0.0293(5) -0.0004(3) 0.0072(4) 0.0035(3) C
C26 0.0246(4) 0.0298(6) 0.0349(5) -0.0001(4) 0.0072(4) 0.0080(4) C
C27 0.0279(5) 0.0311(5) 0.0364(6) 0.0055(4) 0.0165(4) 0.0116(5) C
C28 0.0433(7) 0.0324(5) 0.0342(7) 0.0115(5) 0.0151(5) 0.0036(4) C
C29 0.0383(5) 0.0299(4) 0.0289(5) 0.0065(4) 0.0090(3) 0.0004(4) C
C30 0.0296(6) 0.0221(4) 0.0328(5) -0.0050(4) 0.0101(4) 0.0002(4) C
C31 0.0409(6) 0.0278(5) 0.0336(5) -0.0043(4) 0.0130(4) -0.0007(3) C
C32 0.0461(8) 0.0324(6) 0.0426(5) -0.0062(5) 0.0209(6) -0.0061(5) C
C33 0.0332(7) 0.0271(5) 0.0528(7) -0.0067(4) 0.0170(6) -0.0085(5) C
C34 0.0306(6) 0.0229(4) 0.0462(6) -0.0040(4) 0.0083(5) -0.0022(4) C
C35 0.0323(5) 0.0225(4) 0.0353(5) -0.0042(3) 0.0094(4) 0.0012(4) C

loop_
_geom_angle_atom_site_label_1
_geom_angle_atom_site_label_2
_geom_angle_atom_site_label_3
_geom_angle
_geom_angle_site_symmetry_1
_geom_angle_site_symmetry_2
_geom_angle_site_symmetry_3
_geom_angle_publ_flag
C2 N1 C10 118.3(1) 1_555 1_555 1_555 no
C6 N2 C17 118.4(2) 1_555 1_555 1_555 no
C2 C1 C8 112.3(1) 1_555 1_555 1_555 no
C2 C1 C9 110.1(1) 1_555 1_555 1_555 no
C8 C1 C9 110.4(1) 1_555 1_555 1_555 no
N1 C2 C1 115.8(1) 1_555 1_555 1_555 no
N1 C2 C3 123.7(1) 1_555 1_555 1_555 no
C1 C2 C3 120.4(1) 1_555 1_555 1_555 no
C2 C3 C4 121.0(1) 1_555 1_555 1_555 no
C2 C3 C16 118.3(1) 1_555 1_555 1_555 no
C4 C3 C16 120.6(1) 1_555 1_555 1_555 no
C3 C4 C5 114.7(1) 1_555 1_555 1_555 no
C4 C5 C6 111.4(1) 1_555 1_555 1_555 no
C4 C5 C9 109.8(1) 1_555 1_555 1_555 no
C6 C5 C9 111.2(1) 1_555 1_555 1_555 no
N2 C6 C5 115.1(1) 1_555 1_555 1_555 no
N2 C6 C7 124.0(2) 1_555 1_555 1_555 no
C5 C6 C7 120.9(1) 1_555 1_555 1_555 no
C6 C7 C8 120.5(1) 1_555 1_555 1_555 no
C6 C7 C23 118.2(2) 1_555 1_555 1_555 no
C8 C7 C23 121.3(2) 1_555 1_555 1_555 no
C1 C8 C7 114.7(1) 1_555 1_555 1_555 no
C1 C9 C5 108.6(1) 1_555 1_555 1_555 no
N1 C10 C11 118.1(1) 1_555 1_555 1_555 no
N1 C10 C15 122.6(1) 1_555 1_555 1_555 no
C11 C10 C15 119.3(2) 1_555 1_555 1_555 no
C10 C11 C12 120.3(2) 1_555 1_555 1_555 no
C11 C12 C13 120.8(2) 1_555 1_555 1_555 no
C12 C13 C14 120.5(2) 1_555 1_555 1_555 no
C13 C14 C15 120.1(2) 1_555 1_555 1_555 no
C10 C15 C14 119.0(1) 1_555 1_555 1_555 no
C10 C15 C16 117.6(1) 1_555 1_555 1_555 no
C14 C15 C16 123.3(2) 1_555 1_555 1_555 no
C3 C16 C15 119.4(1) 1_555 1_555 1_555 no
C3 C16 C24 120.5(1) 1_555 1_555 1_555 no
C15 C16 C24 120.1(1) 1_555 1_555 1_555 no
N2 C17 C18 117.5(2) 1_555 1_555 1_555 no
N2 C17 C22 122.5(2) 1_555 1_555 1_555 no
C18 C17 C22 120.0(2) 1_555 1_555 1_555 no
C17 C18 C19 119.8(2) 1_555 1_555 1_555 no
C18 C19 C20 120.7(2) 1_555 1_555 1_555 no
C19 C20 C21 120.7(2) 1_555 1_555 1_555 no
C20 C21 C22 120.3(2) 1_555 1_555 1_555 no
C17 C22 C21 118.4(2) 1_555 1_555 1_555 no
C17 C22 C23 117.9(2) 1_555 1_555 1_555 no
C21 C22 C23 123.7(2) 1_555 1_555 1_555 no
C7 C23 C22 119.0(2) 1_555 1_555 1_555 no
C7 C23 C30 120.7(1) 1_555 1_555 1_555 no
C22 C23 C30 120.3(1) 1_555 1_555 1_555 no
C16 C24 C25 120.7(1) 1_555 1_555 1_555 no
C16 C24 C29 120.2(1) 1_555 1_555 1_555 no
C25 C24 C29 119.1(1) 1_555 1_555 1_555 no
C24 C25 C26 120.25(9) 1_555 1_555 1_555 no
C25 C26 C27 120.33(9) 1_555 1_555 1_555 no
C26 C27 C28 119.7(1) 1_555 1_555 1_555 no
C27 C28 C29 120.33(9) 1_555 1_555 1_555 no
C24 C29 C28 120.25(9) 1_555 1_555 1_555 no
C23 C30 C31 120.6(1) 1_555 1_555 1_555 no
C23 C30 C35 120.3(1) 1_555 1_555 1_555 no
C31 C30 C35 119.1(1) 1_555 1_555 1_555 no
C30 C31 C32 120.25(9) 1_555 1_555 1_555 no
C31 C32 C33 120.33(9) 1_555 1_555 1_555 no
C32 C33 C34 119.7(1) 1_555 1_555 1_555 no
C33 C34 C35 120.33(9) 1_555 1_555 1_555 no
C30 C35 C34 120.25(9) 1_555 1_555 1_555 no

loop_
_geom_bond_atom_site_label_1
_geom_bond_atom_site_label_2
_geom_bond_distance
_geom_bond_site_symmetry_1
_geom_bond_site_symmetry_2
_geom_bond_publ_flag
N1 C2 1.318(2) 1_555 1_555 no
N1 C10 1.367(2) 1_555 1_555 no
N2 C6 1.322(2) 1_555 1_555 no
N2 C17 1.363(2) 1_555 1_555 no
C1 C2 1.520(2) 1_555 1_555 no
C1 C8 1.537(2) 1_555 1_555 no
C1 C9 1.516(2) 1_555 1_555 no
C2 C3 1.427(2) 1_555 1_555 no
C3 C4 1.515(2) 1_555 1_555 no
C3 C16 1.381(2) 1_555 1_555 no
C4 C5 1.539(2) 1_555 1_555 no
C5 C6 1.508(2) 1_555 1_555 no
C5 C9 1.523(2) 1_555 1_555 no
C6 C7 1.421(2) 1_555 1_555 no
C7 C8 1.514(2) 1_555 1_555 no
C7 C23 1.389(2) 1_555 1_555 no
C10 C11 1.423(2) 1_555 1_555 no
C10 C15 1.418(2) 1_555 1_555 no
C11 C12 1.358(3) 1_555 1_555 no
C12 C13 1.414(3) 1_555 1_555 no
C13 C14 1.371(2) 1_555 1_555 no
C14 C15 1.426(2) 1_555 1_555 no
C15 C16 1.422(2) 1_555 1_555 no
C16 C24 1.493(2) 1_555 1_555 no
C17 C18 1.425(2) 1_555 1_555 no
C17 C22 1.418(3) 1_555 1_555 no
C18 C19 1.368(3) 1_555 1_555 no
C19 C20 1.407(3) 1_555 1_555 no
C20 C21 1.376(3) 1_555 1_555 no
C21 C22 1.425(2) 1_555 1_555 no
C22 C23 1.428(2) 1_555 1_555 no
C23 C30 1.492(2) 1_555 1_555 no
C24 C25 1.395(1) 1_555 1_555 no
C24 C29 1.395(1) 1_555 1_555 no
C25 C26 1.389(1) 1_555 1_555 no
C26 C27 1.386(1) 1_555 1_555 no
C27 C28 1.386(1) 1_555 1_555 no
C28 C29 1.389(1) 1_555 1_555 no
C30 C31 1.395(1) 1_555 1_555 no
C30 C35 1.395(1) 1_555 1_555 no
C31 C32 1.389(1) 1_555 1_555 no
C32 C33 1.386(1) 1_555 1_555 no
C33 C34 1.386(1) 1_555 1_555 no
C34 C35 1.389(1) 1_555 1_555 no
